data_1546917
loop_
_publ_author_name
'Wang, Hengtao'
'Zhang, Xiunan'
'tang, pingping'

_publ_section_title
;
 Total Synthesis of Schilancidilactones A, B and Schilancitrilactone A,
 20-epi-Schilancitrilactone A via Late-stage Nickel-catalyzed cross
 coupling
;
_journal_name_full 'Chem. Sci.'
_journal_paper_doi 10.1039/C7SC03293E
_journal_year 2017
_chemical_absolute_configuration ab
_chemical_formula_moiety 'C8 H12 I2 O2'
_chemical_formula_sum 'C8 H12 I2 O2'
_chemical_formula_weight 393.98
_space_group_crystal_system orthorhombic
_space_group_IT_number 19
_space_group_name_Hall 'P 2ac 2ab'
_space_group_name_H-M_alt 'P 21 21 21'
_symmetry_space_group_name_Hall 'P 2ac 2ab'
_symmetry_space_group_name_H-M 'P 21 21 21'
_atom_sites_solution_hydrogens geom
_audit_block_doi 10.5517/ccdc.csd.cc1nk7l1
_audit_creation_date 2016-09-09
_audit_creation_method
;
Olex2 1.2
(compiled 2015.09.30 svn.r3233 for OlexSys, GUI svn.r5103)
;
_audit_update_record
;
2017-03-03 deposited with the CCDC.
2017-08-30 downloaded from the CCDC.
;
_cell_angle_alpha 90
_cell_angle_beta 90
_cell_angle_gamma 90
_cell_formula_units_Z 4
_cell_length_a 7.2879(3)
_cell_length_b 11.3154(5)
_cell_length_c 13.6084(5)
_cell_measurement_reflns_used 2848
_cell_measurement_temperature 135.00(10)
_cell_measurement_theta_max 29.2370
_cell_measurement_theta_min 4.4490
_cell_volume 1122.22(8)
_computing_cell_refinement 'CrysAlisPro 1.171.38.41 (Rigaku OD, 2015)'
_computing_data_collection 'CrysAlisPro 1.171.38.41 (Rigaku OD, 2015)'
_computing_data_reduction 'CrysAlisPro 1.171.38.41 (Rigaku OD, 2015)'
_computing_molecular_graphics 'Olex2 (Dolomanov et al., 2009)'
_computing_publication_material 'Olex2 (Dolomanov et al., 2009)'
_computing_structure_refinement 'ShelXL (Sheldrick, 2015)'
_computing_structure_solution 'ShelXT (Sheldrick, 2015)'
_diffrn_ambient_environment N~2~
_diffrn_ambient_temperature 135.00(10)
_diffrn_detector 'CCD plate'
_diffrn_detector_area_resol_mean 5.2740
_diffrn_detector_type AtlasS2
_diffrn_measured_fraction_theta_full 0.997
_diffrn_measured_fraction_theta_max 0.997
_diffrn_measurement_details
;
List of Runs (angles in degrees, time in seconds):

  # Type    Start    End  Width  t~exp~   \w     \q     \k     \f   Frames
#--------------------------------------------------------------------------
  1  \w     42.00  84.00   1.00    1.00    --   11.08-178.00 120.00   42
  2  \w     28.00  69.00   1.00    1.00    --   11.08  19.00-150.00   41
  3  \w     -4.00  84.00   1.00    1.00    --   11.08  38.00 -90.00   88
;
_diffrn_measurement_device 'four-circle diffractometer'
_diffrn_measurement_device_type 'SuperNova, Dual, Cu at zero, AtlasS2'
_diffrn_measurement_method '\w scans'
_diffrn_orient_matrix_type 'CrysAlisPro convention (1999,Acta A55,543-557)'
_diffrn_orient_matrix_UB_11 0.0286749000
_diffrn_orient_matrix_UB_12 -0.0198832000
_diffrn_orient_matrix_UB_13 -0.0469846000
_diffrn_orient_matrix_UB_21 0.0179007000
_diffrn_orient_matrix_UB_22 -0.0568225000
_diffrn_orient_matrix_UB_23 0.0197701000
_diffrn_orient_matrix_UB_31 -0.0912998000
_diffrn_orient_matrix_UB_32 -0.0173810000
_diffrn_orient_matrix_UB_33 -0.0108956000
_diffrn_radiation_monochromator mirror
_diffrn_radiation_probe x-ray
_diffrn_radiation_type MoK\a
_diffrn_radiation_wavelength 0.71073
_diffrn_reflns_av_R_equivalents 0.0398
_diffrn_reflns_av_unetI/netI 0.0546
_diffrn_reflns_Laue_measured_fraction_full 0.997
_diffrn_reflns_Laue_measured_fraction_max 0.997
_diffrn_reflns_limit_h_max 8
_diffrn_reflns_limit_h_min -7
_diffrn_reflns_limit_k_max 11
_diffrn_reflns_limit_k_min -13
_diffrn_reflns_limit_l_max 11
_diffrn_reflns_limit_l_min -16
_diffrn_reflns_number 4456
_diffrn_reflns_point_group_measured_fraction_full 0.998
_diffrn_reflns_point_group_measured_fraction_max 0.998
_diffrn_reflns_theta_full 25.009
_diffrn_reflns_theta_max 25.009
_diffrn_reflns_theta_min 3.325
_diffrn_source 'micro-focus sealed X-ray tube'
_diffrn_source_type 'SuperNova (Mo) X-ray Source'
_exptl_absorpt_coefficient_mu 5.569
_exptl_absorpt_correction_T_max 1.00000
_exptl_absorpt_correction_T_min 0.54419
_exptl_absorpt_correction_type multi-scan
_exptl_absorpt_process_details
;
CrysAlisPro 1.171.38.41 (Rigaku Oxford Diffraction, 2015)
Empirical absorption correction using spherical harmonics,
 implemented in SCALE3 ABSPACK scaling algorithm.
;
_exptl_crystal_density_diffrn 2.332
_exptl_crystal_description block
_exptl_crystal_F_000 728
_refine_diff_density_max 1.020
_refine_diff_density_min -0.988
_refine_diff_density_rms 0.206
_refine_ls_abs_structure_details
;
 Flack x determined using 728 quotients [(I+)-(I-)]/[(I+)+(I-)]
 (Parsons, Flack and Wagner, Acta Cryst. B69 (2013) 249-259).
;
_refine_ls_abs_structure_Flack 0.00(4)
_refine_ls_extinction_coef 0.0115(5)
_refine_ls_extinction_expression Fc^*^=kFc[1+0.001xFc^2^\l^3^/sin(2\q)]^-1/4^
_refine_ls_extinction_method 'SHELXL-2014/7 (Sheldrick 2014'
_refine_ls_goodness_of_fit_ref 1.036
_refine_ls_hydrogen_treatment constr
_refine_ls_matrix_type full
_refine_ls_number_parameters 111
_refine_ls_number_reflns 1981
_refine_ls_number_restraints 0
_refine_ls_restrained_S_all 1.036
_refine_ls_R_factor_all 0.0321
_refine_ls_R_factor_gt 0.0305
_refine_ls_shift/su_max 0.000
_refine_ls_shift/su_mean 0.000
_refine_ls_structure_factor_coef Fsqd
_refine_ls_weighting_details 'w=1/[\s^2^(Fo^2^)+(0.0196P)^2^] where P=(Fo^2^+2Fc^2^)/3'
_refine_ls_weighting_scheme calc
_refine_ls_wR_factor_gt 0.0618
_refine_ls_wR_factor_ref 0.0634
_reflns_Friedel_coverage 0.698
_reflns_Friedel_fraction_full 1.000
_reflns_Friedel_fraction_max 1.000
_reflns_number_gt 1904
_reflns_number_total 1981
_reflns_threshold_expression 'I > 2\s(I)'
_cod_data_source_file c7sc03293e2.cif
_cod_data_source_block a160909b
_cod_original_cell_volume 1122.23(9)
_cod_database_code 1546917
_shelx_space_group_comment
;
The symmetry employed for this shelxl refinement is uniquely defined
by the following loop, which should always be used as a source of
symmetry information in preference to the above space-group names.
They are only intended as comments.
;
_reflns_odcompleteness_completeness 99.56
_reflns_odcompleteness_iscentric 1
_reflns_odcompleteness_theta 26.32
_olex2_refinement_description
;
1. Fixed Uiso
 At 1.2 times of:
  All C(H) groups, All C(H,H) groups
 At 1.5 times of:
  All C(H,H,H) groups
2.a Ternary CH refined with riding coordinates:
 C4(H4)
2.b Secondary CH2 refined with riding coordinates:
 C3(H3A,H3B), C5(H5A,H5B), C7(H7A,H7B), C8(H8A,H8B)
2.c Idealised Me refined as rotating group:
 C6(H6A,H6B,H6C)
;
_shelx_shelxl_version_number 2014/7
_olex2_date_sample_data_collection 2016-09-09
_olex2_submission_special_instructions 'No special instructions were received'
_oxdiff_exptl_absorpt_empirical_details
;
Empirical correction (ABSPACK) includes:
- Absorption correction using spherical harmonics
- Frame scaling
;
_oxdiff_exptl_absorpt_empirical_full_max 1.458
_oxdiff_exptl_absorpt_empirical_full_min 0.708

loop_
_space_group_symop_operation_xyz
'x, y, z'
'-x+1/2, -y, z+1/2'
'-x, y+1/2, -z+1/2'
'x+1/2, -y+1/2, -z'

loop_
_atom_site_label
_atom_site_type_symbol
_atom_site_fract_x
_atom_site_fract_y
_atom_site_fract_z
_atom_site_U_iso_or_equiv
_atom_site_adp_type
_atom_site_occupancy
_atom_site_site_symmetry_order
_atom_site_calc_flag
_atom_site_refinement_flags_posn
I1 I 0.26542(7) 0.86818(5) 0.98366(4) 0.0247(2) Uani 1 1 d .
I2 I 0.22233(9) 0.59202(5) 0.45537(4) 0.0254(2) Uani 1 1 d .
O1 O 0.4943(7) 0.8369(5) 0.7811(4) 0.0149(12) Uani 1 1 d .
O2 O 0.7782(8) 0.7662(5) 0.7649(4) 0.0212(13) Uani 1 1 d .
C1 C 0.3041(11) 0.7974(7) 0.7655(6) 0.0161(18) Uani 1 1 d .
C2 C 0.6153(10) 0.7516(7) 0.7546(6) 0.0145(18) Uani 1 1 d .
C3 C 0.5158(9) 0.6483(8) 0.7124(6) 0.0173(18) Uani 1 1 d .
H3A H 0.5060 0.5849 0.7601 0.021 Uiso 1 1 calc R
H3B H 0.5775 0.6188 0.6542 0.021 Uiso 1 1 calc R
C4 C 0.3281(10) 0.6978(7) 0.6871(6) 0.0160(18) Uani 1 1 d .
H4 H 0.3387 0.7364 0.6229 0.019 Uiso 1 1 calc R
C5 C 0.2317(12) 0.7490(6) 0.8611(5) 0.0205(18) Uani 1 1 d .
H5A H 0.2946 0.6755 0.8757 0.025 Uiso 1 1 calc R
H5B H 0.1023 0.7313 0.8534 0.025 Uiso 1 1 calc R
C6 C 0.1937(11) 0.9003(7) 0.7266(6) 0.0191(18) Uani 1 1 d .
H6A H 0.1872 0.9611 0.7757 0.029 Uiso 1 1 calc GR
H6B H 0.0720 0.8742 0.7106 0.029 Uiso 1 1 calc GR
H6C H 0.2518 0.9312 0.6687 0.029 Uiso 1 1 calc GR
C7 C 0.1742(11) 0.6083(7) 0.6795(6) 0.020(2) Uani 1 1 d .
H7A H 0.1601 0.5689 0.7424 0.024 Uiso 1 1 calc R
H7B H 0.0605 0.6494 0.6653 0.024 Uiso 1 1 calc R
C8 C 0.2070(11) 0.5162(6) 0.6008(5) 0.0175(17) Uani 1 1 d .
H8A H 0.1082 0.4587 0.6026 0.021 Uiso 1 1 calc R
H8B H 0.3206 0.4749 0.6149 0.021 Uiso 1 1 calc R

loop_
_atom_site_aniso_label
_atom_site_aniso_U_11
_atom_site_aniso_U_22
_atom_site_aniso_U_33
_atom_site_aniso_U_23
_atom_site_aniso_U_13
_atom_site_aniso_U_12
I1 0.0276(3) 0.0293(4) 0.0171(3) -0.0055(2) -0.0002(2) 0.0033(3)
I2 0.0421(4) 0.0184(3) 0.0157(3) 0.0001(2) -0.0024(3) 0.0018(3)
O1 0.012(3) 0.016(3) 0.017(3) 0.000(3) -0.001(2) -0.004(2)
O2 0.020(3) 0.024(3) 0.020(3) -0.001(3) -0.003(3) 0.001(3)
C1 0.013(4) 0.011(4) 0.025(4) 0.003(4) -0.005(4) -0.003(4)
C2 0.017(4) 0.019(5) 0.008(3) 0.004(4) 0.000(3) -0.005(4)
C3 0.014(4) 0.022(5) 0.016(4) 0.000(4) 0.001(3) 0.001(4)
C4 0.017(4) 0.013(4) 0.018(4) 0.000(4) -0.005(4) -0.005(4)
C5 0.027(5) 0.013(4) 0.022(4) 0.000(4) -0.001(4) -0.004(4)
C6 0.022(4) 0.015(4) 0.021(4) 0.002(4) 0.001(4) -0.004(4)
C7 0.025(4) 0.017(5) 0.019(4) -0.001(4) -0.001(4) 0.000(4)
C8 0.027(4) 0.010(4) 0.015(3) 0.008(3) -0.006(4) 0.000(4)

loop_
_atom_type_symbol
_atom_type_description
_atom_type_scat_dispersion_real
_atom_type_scat_dispersion_imag
_atom_type_scat_source
C C 0.0033 0.0016 'International Tables Vol C Tables 4.2.6.8 and 6.1.1.4'
H H 0.0000 0.0000 'International Tables Vol C Tables 4.2.6.8 and 6.1.1.4'
I I -0.4742 1.8119 'International Tables Vol C Tables 4.2.6.8 and 6.1.1.4'
O O 0.0106 0.0060 'International Tables Vol C Tables 4.2.6.8 and 6.1.1.4'

loop_
_geom_angle_atom_site_label_1
_geom_angle_atom_site_label_2
_geom_angle_atom_site_label_3
_geom_angle
C2 O1 C1 111.0(6)
O1 C1 C4 102.2(6)
O1 C1 C5 108.4(6)
O1 C1 C6 108.6(6)
C5 C1 C4 111.5(6)
C5 C1 C6 113.3(7)
C6 C1 C4 112.1(6)
O1 C2 C3 110.2(6)
O2 C2 O1 120.8(7)
O2 C2 C3 129.1(8)
C2 C3 H3A 111.0
C2 C3 H3B 111.0
C2 C3 C4 103.7(6)
H3A C3 H3B 109.0
C4 C3 H3A 111.0
C4 C3 H3B 111.0
C1 C4 H4 107.2
C3 C4 C1 102.2(6)
C3 C4 H4 107.2
C7 C4 C1 116.5(6)
C7 C4 C3 115.8(7)
C7 C4 H4 107.2
I1 C5 H5A 108.8
I1 C5 H5B 108.8
C1 C5 I1 113.6(5)
C1 C5 H5A 108.8
C1 C5 H5B 108.8
H5A C5 H5B 107.7
C1 C6 H6A 109.5
C1 C6 H6B 109.5
C1 C6 H6C 109.5
H6A C6 H6B 109.5
H6A C6 H6C 109.5
H6B C6 H6C 109.5
C4 C7 H7A 109.0
C4 C7 H7B 109.0
H7A C7 H7B 107.8
C8 C7 C4 113.1(7)
C8 C7 H7A 109.0
C8 C7 H7B 109.0
I2 C8 H8A 109.1
I2 C8 H8B 109.1
C7 C8 I2 112.5(5)
C7 C8 H8A 109.1
C7 C8 H8B 109.1
H8A C8 H8B 107.8

loop_
_geom_bond_atom_site_label_1
_geom_bond_atom_site_label_2
_geom_bond_distance
I1 C5 2.159(7)
I2 C8 2.161(7)
O1 C1 1.472(9)
O1 C2 1.356(9)
O2 C2 1.207(9)
C1 C4 1.562(11)
C1 C5 1.507(10)
C1 C6 1.511(11)
C2 C3 1.491(11)
C3 H3A 0.9700
C3 H3B 0.9700
C3 C4 1.518(10)
C4 H4 0.9800
C4 C7 1.515(11)
C5 H5A 0.9700
C5 H5B 0.9700
C6 H6A 0.9600
C6 H6B 0.9600
C6 H6C 0.9600
C7 H7A 0.9700
C7 H7B 0.9700
C7 C8 1.512(10)
C8 H8A 0.9700
C8 H8B 0.9700

loop_
_geom_torsion_atom_site_label_1
_geom_torsion_atom_site_label_2
_geom_torsion_atom_site_label_3
_geom_torsion_atom_site_label_4
_geom_torsion
O1 C1 C4 C3 31.5(7)
O1 C1 C4 C7 158.8(6)
O1 C1 C5 I1 52.1(8)
O1 C2 C3 C4 17.6(8)
O2 C2 C3 C4 -161.1(9)
C1 O1 C2 O2 -177.7(7)
C1 O1 C2 C3 3.4(8)
C1 C4 C7 C8 179.1(7)
C2 O1 C1 C4 -22.3(8)
C2 O1 C1 C5 95.6(7)
C2 O1 C1 C6 -140.9(6)
C2 C3 C4 C1 -29.7(8)
C2 C3 C4 C7 -157.5(6)
C3 C4 C7 C8 -60.6(9)
C4 C1 C5 I1 163.9(5)
C4 C7 C8 I2 -62.6(8)
C5 C1 C4 C3 -84.2(8)
C5 C1 C4 C7 43.2(9)
C6 C1 C4 C3 147.5(7)
C6 C1 C4 C7 -85.1(8)
C6 C1 C5 I1 -68.5(8)
